data_7124438
loop_
_publ_author_name
'Wang, Lei'
'Lv, Shuaipeng'
'Liu, Haitao'
'Kang, Jie'
'Luo, Yun'
'Gong, Ting'
'Dong, Zhengqi'
'Sun, Guibo'
'He, Chun-nian'
'Sun, Xiaobo'

_publ_section_title
;
 Palladium-catalysed enol/enolate directed oxidative annulation:
 functionalized naphthofuroquinones synthesis and bioactivity evaluation
;
_journal_name_full 'Chemical Communications'
_journal_paper_doi 10.1039/C9CC05233J
_journal_year 2019
_chemical_formula_sum 'C38 H24 O3'
_chemical_formula_weight 528.57
_space_group_IT_number 2
_space_group_name_Hall '-P 1'
_space_group_name_H-M_alt 'P -1'
_symmetry_cell_setting triclinic
_symmetry_space_group_name_H-M 'P -1'
_atom_sites_solution_hydrogens geom
_atom_sites_solution_primary direct
_atom_sites_solution_secondary difmap
_audit_creation_method SHELXL-97
_audit_update_record
;
2019-04-13 deposited with the CCDC.	2019-09-16 downloaded from the CCDC.
;
_cell_angle_alpha 94.8310(10)
_cell_angle_beta 96.6810(10)
_cell_angle_gamma 104.8190(10)
_cell_formula_units_Z 2
_cell_length_a 8.4942(8)
_cell_length_b 10.2513(9)
_cell_length_c 15.9443(15)
_cell_measurement_reflns_used 9118
_cell_measurement_temperature 100(2)
_cell_measurement_theta_max 28.37
_cell_measurement_theta_min 2.31
_cell_volume 1323.7(2)
_computing_cell_refinement 'Bruker SAINT'
_computing_data_collection 'Bruker APEX2'
_computing_data_reduction 'Bruker SAINT'
_computing_molecular_graphics 'Bruker SHELXTL'
_computing_publication_material 'Bruker SHELXTL'
_computing_structure_refinement 'SHELXL-97 (Sheldrick, 2008)'
_computing_structure_solution 'SHELXS-97 (Sheldrick, 2008)'
_diffrn_ambient_temperature 100(2)
_diffrn_measured_fraction_theta_full 0.999
_diffrn_measured_fraction_theta_max 0.999
_diffrn_measurement_device_type 'Bruker APEX-II CCD'
_diffrn_measurement_method '\f and \w scans'
_diffrn_radiation_monochromator graphite
_diffrn_radiation_source 'fine-focus sealed tube'
_diffrn_radiation_type MoK\a
_diffrn_radiation_wavelength 0.71073
_diffrn_reflns_av_R_equivalents 0.0221
_diffrn_reflns_av_sigmaI/netI 0.0245
_diffrn_reflns_limit_h_max 11
_diffrn_reflns_limit_h_min -11
_diffrn_reflns_limit_k_max 13
_diffrn_reflns_limit_k_min -13
_diffrn_reflns_limit_l_max 20
_diffrn_reflns_limit_l_min -20
_diffrn_reflns_number 17382
_diffrn_reflns_theta_full 27.50
_diffrn_reflns_theta_max 27.50
_diffrn_reflns_theta_min 1.29
_exptl_absorpt_coefficient_mu 0.083
_exptl_absorpt_correction_T_max 0.7457
_exptl_absorpt_correction_T_min 0.6728
_exptl_absorpt_correction_type multi-scan
_exptl_absorpt_process_details 'Sadabs, (Sheldrick 2008)'
_exptl_crystal_colour Colourless
_exptl_crystal_density_diffrn 1.326
_exptl_crystal_density_meas ?
_exptl_crystal_density_method 'not measured'
_exptl_crystal_description Block
_exptl_crystal_F_000 552
_exptl_crystal_size_max 0.60
_exptl_crystal_size_mid 0.54
_exptl_crystal_size_min 0.10
_refine_diff_density_max 0.399
_refine_diff_density_min -0.230
_refine_diff_density_rms 0.050
_refine_ls_extinction_method none
_refine_ls_goodness_of_fit_ref 1.059
_refine_ls_hydrogen_treatment constr
_refine_ls_matrix_type full
_refine_ls_number_parameters 370
_refine_ls_number_reflns 6076
_refine_ls_number_restraints 0
_refine_ls_restrained_S_all 1.059
_refine_ls_R_factor_all 0.0480
_refine_ls_R_factor_gt 0.0433
_refine_ls_shift/su_max 0.001
_refine_ls_shift/su_mean 0.000
_refine_ls_structure_factor_coef Fsqd
_refine_ls_weighting_details 'calc w=1/[\s^2^(Fo^2^)+(0.0665P)^2^+0.4507P] where P=(Fo^2^+2Fc^2^)/3'
_refine_ls_weighting_scheme calc
_refine_ls_wR_factor_gt 0.1159
_refine_ls_wR_factor_ref 0.1219
_reflns_number_gt 5402
_reflns_number_total 6076
_reflns_threshold_expression >2sigma(I)
_cod_data_source_file c9cc05233j2.cif
_cod_data_source_block c256
_cod_depositor_comments
;
The following automatic conversions were performed:

data item '_exptl_absorpt_correction_type' value 'Multi-scan' was
changed to 'multi-scan' in accordance with the
/home/data/users/saulius/crontab/automatic-downloads/rss-feeds/RSC/lib/dictionaries/cif_core.dic
dictionary named 'cif_core.dic' version 2.4.2 last updated on
2011-04-26.

data item '_symmetry_cell_setting' value 'Triclinic' was changed to
'triclinic' in accordance with the
/home/data/users/saulius/crontab/automatic-downloads/rss-feeds/RSC/lib/dictionaries/cif_core.dic
dictionary named 'cif_core.dic' version 2.4.2 last updated on
2011-04-26.

data item '_exptl_crystal_density_meas' value 'Not Measured' was
changed to '?' -- the value is perceived as not measured.

Automatic conversion script
Id: cif_fix_values 6909 2019-04-08 15:41:33Z antanas 
;
_cod_original_sg_symbol_H-M P-1
_cod_database_code 7124438

loop_
_symmetry_equiv_pos_as_xyz
'x, y, z'
'-x, -y, -z'

loop_
_atom_site_label
_atom_site_type_symbol
_atom_site_fract_x
_atom_site_fract_y
_atom_site_fract_z
_atom_site_U_iso_or_equiv
_atom_site_adp_type
_atom_site_occupancy
_atom_site_symmetry_multiplicity
_atom_site_calc_flag
_atom_site_refinement_flags
O1 O 0.55582(11) 1.06474(9) 0.82986(6) 0.0248(2) Uani 1 1 d .
O2 O 0.27985(10) 0.87486(8) 0.74519(5) 0.01707(18) Uani 1 1 d .
O3 O 0.37991(11) 0.56264(8) 0.92502(5) 0.02145(19) Uani 1 1 d .
C1 C 0.60810(14) 0.91593(11) 0.93012(7) 0.0168(2) Uani 1 1 d .
C2 C 0.74159(15) 1.01327(12) 0.97725(8) 0.0208(2) Uani 1 1 d .
H2 H 0.7738 1.1022 0.9609 0.025 Uiso 1 1 calc R
C3 C 0.82742(15) 0.98001(13) 1.04820(8) 0.0233(3) Uani 1 1 d .
H3 H 0.9185 1.0461 1.0804 0.028 Uiso 1 1 calc R
C4 C 0.78012(16) 0.85015(13) 1.07209(8) 0.0230(3) Uani 1 1 d .
H4 H 0.8392 0.8278 1.1207 0.028 Uiso 1 1 calc R
C5 C 0.64692(15) 0.75258(12) 1.02547(7) 0.0200(2) Uani 1 1 d .
H5 H 0.6151 0.6640 1.0423 0.024 Uiso 1 1 calc R
C6 C 0.56016(14) 0.78480(11) 0.95416(7) 0.0169(2) Uani 1 1 d .
C7 C 0.41834(14) 0.67701(11) 0.90420(7) 0.0163(2) Uani 1 1 d .
C8 C 0.32967(14) 0.71705(11) 0.83096(7) 0.0162(2) Uani 1 1 d .
C9 C 0.37409(14) 0.84457(11) 0.81044(7) 0.0162(2) Uani 1 1 d .
C10 C 0.51752(14) 0.95370(11) 0.85452(7) 0.0172(2) Uani 1 1 d .
C12 C 0.15105(14) 0.74930(11) 0.71202(7) 0.0162(2) Uani 1 1 d .
C13 C 0.20122(14) 0.66682(11) 0.64213(7) 0.0165(2) Uani 1 1 d .
C14 C 0.21523(14) 0.56557(11) 0.68919(7) 0.0167(2) Uani 1 1 d .
C15 C 0.17859(14) 0.63468(11) 0.77121(7) 0.0160(2) Uani 1 1 d .
C16 C -0.01254(14) 0.78061(12) 0.70019(7) 0.0177(2) Uani 1 1 d .
C17 C -0.03095(15) 0.90615(12) 0.73064(8) 0.0211(2) Uani 1 1 d .
H17 H 0.0620 0.9750 0.7588 0.025 Uiso 1 1 calc R
C18 C -0.18457(17) 0.93153(14) 0.72007(8) 0.0264(3) Uani 1 1 d .
H18 H -0.1962 1.0175 0.7412 0.032 Uiso 1 1 calc R
C19 C -0.32088(16) 0.83199(15) 0.67891(9) 0.0288(3) Uani 1 1 d .
H19 H -0.4259 0.8495 0.6716 0.035 Uiso 1 1 calc R
C20 C -0.30306(17) 0.70670(15) 0.64841(9) 0.0310(3) Uani 1 1 d .
H20 H -0.3964 0.6380 0.6204 0.037 Uiso 1 1 calc R
C21 C -0.14992(16) 0.68095(13) 0.65845(8) 0.0251(3) Uani 1 1 d .
H21 H -0.1386 0.5951 0.6368 0.030 Uiso 1 1 calc R
C22 C 0.23499(14) 0.70712(11) 0.55874(7) 0.0174(2) Uani 1 1 d .
C23 C 0.19911(16) 0.82543(12) 0.53466(8) 0.0220(2) Uani 1 1 d .
H23 H 0.1458 0.8736 0.5705 0.026 Uiso 1 1 calc R
C24 C 0.24041(18) 0.87340(13) 0.45913(8) 0.0266(3) Uani 1 1 d .
H24 H 0.2156 0.9542 0.4437 0.032 Uiso 1 1 calc R
C25 C 0.31751(17) 0.80408(14) 0.40639(8) 0.0263(3) Uani 1 1 d .
H25 H 0.3469 0.8376 0.3550 0.032 Uiso 1 1 calc R
C26 C 0.35190(16) 0.68517(13) 0.42864(8) 0.0246(3) Uani 1 1 d .
H26 H 0.4037 0.6368 0.3920 0.029 Uiso 1 1 calc R
C27 C 0.31110(15) 0.63683(12) 0.50388(8) 0.0208(2) Uani 1 1 d .
H27 H 0.3349 0.5553 0.5185 0.025 Uiso 1 1 calc R
C28 C 0.24651(14) 0.43209(12) 0.67383(8) 0.0183(2) Uani 1 1 d .
C29 C 0.32881(16) 0.38091(13) 0.73880(8) 0.0238(3) Uani 1 1 d .
H29 H 0.3694 0.4347 0.7922 0.029 Uiso 1 1 calc R
C30 C 0.35173(17) 0.25196(13) 0.72591(9) 0.0265(3) Uani 1 1 d .
H30 H 0.4085 0.2181 0.7704 0.032 Uiso 1 1 calc R
C31 C 0.29238(17) 0.17254(13) 0.64876(9) 0.0276(3) Uani 1 1 d .
H31 H 0.3088 0.0844 0.6402 0.033 Uiso 1 1 calc R
C32 C 0.20891(17) 0.22127(13) 0.58383(9) 0.0285(3) Uani 1 1 d .
H32 H 0.1680 0.1665 0.5308 0.034 Uiso 1 1 calc R
C33 C 0.18507(16) 0.35017(13) 0.59633(8) 0.0235(3) Uani 1 1 d .
H33 H 0.1267 0.3829 0.5520 0.028 Uiso 1 1 calc R
C34 C 0.03839(14) 0.55986(12) 0.81353(7) 0.0177(2) Uani 1 1 d .
C35 C 0.00562(16) 0.61778(13) 0.88954(8) 0.0234(3) Uani 1 1 d .
H35 H 0.0739 0.7037 0.9152 0.028 Uiso 1 1 calc R
C36 C -0.12536(17) 0.55155(15) 0.92818(9) 0.0286(3) Uani 1 1 d .
H36 H -0.1464 0.5921 0.9800 0.034 Uiso 1 1 calc R
C37 C -0.22555(17) 0.42630(15) 0.89119(9) 0.0311(3) Uani 1 1 d .
H37 H -0.3155 0.3807 0.9175 0.037 Uiso 1 1 calc R
C38 C -0.19399(18) 0.36800(15) 0.81592(9) 0.0328(3) Uani 1 1 d .
H38 H -0.2624 0.2820 0.7906 0.039 Uiso 1 1 calc R
C39 C -0.06295(16) 0.43414(13) 0.77697(8) 0.0258(3) Uani 1 1 d .
H39 H -0.0425 0.3932 0.7251 0.031 Uiso 1 1 calc R

loop_
_atom_site_aniso_label
_atom_site_aniso_U_11
_atom_site_aniso_U_22
_atom_site_aniso_U_33
_atom_site_aniso_U_23
_atom_site_aniso_U_13
_atom_site_aniso_U_12
O1 0.0229(4) 0.0169(4) 0.0326(5) 0.0083(4) -0.0012(4) 0.0024(3)
O2 0.0171(4) 0.0143(4) 0.0185(4) 0.0035(3) -0.0008(3) 0.0027(3)
O3 0.0255(4) 0.0166(4) 0.0214(4) 0.0057(3) 0.0009(3) 0.0041(3)
C1 0.0156(5) 0.0173(5) 0.0181(5) 0.0021(4) 0.0028(4) 0.0053(4)
C2 0.0192(6) 0.0181(5) 0.0239(6) 0.0018(4) 0.0028(4) 0.0034(4)
C3 0.0195(6) 0.0246(6) 0.0224(6) -0.0014(5) -0.0009(5) 0.0028(5)
C4 0.0225(6) 0.0273(6) 0.0187(6) 0.0026(5) -0.0011(5) 0.0078(5)
C5 0.0212(6) 0.0204(6) 0.0192(5) 0.0039(4) 0.0028(4) 0.0067(5)
C6 0.0166(5) 0.0173(5) 0.0174(5) 0.0016(4) 0.0032(4) 0.0056(4)
C7 0.0177(5) 0.0158(5) 0.0163(5) 0.0029(4) 0.0036(4) 0.0049(4)
C8 0.0159(5) 0.0156(5) 0.0167(5) 0.0015(4) 0.0027(4) 0.0036(4)
C9 0.0166(5) 0.0176(5) 0.0153(5) 0.0031(4) 0.0020(4) 0.0058(4)
C10 0.0164(5) 0.0151(5) 0.0210(5) 0.0031(4) 0.0043(4) 0.0050(4)
C12 0.0171(5) 0.0130(5) 0.0168(5) 0.0021(4) 0.0012(4) 0.0017(4)
C13 0.0151(5) 0.0163(5) 0.0172(5) 0.0011(4) 0.0012(4) 0.0031(4)
C14 0.0150(5) 0.0174(5) 0.0169(5) 0.0015(4) 0.0019(4) 0.0030(4)
C15 0.0170(5) 0.0150(5) 0.0161(5) 0.0030(4) 0.0011(4) 0.0043(4)
C16 0.0182(5) 0.0203(5) 0.0157(5) 0.0054(4) 0.0028(4) 0.0056(4)
C17 0.0225(6) 0.0219(6) 0.0202(6) 0.0041(4) 0.0039(4) 0.0071(5)
C18 0.0288(7) 0.0289(7) 0.0272(6) 0.0074(5) 0.0092(5) 0.0146(5)
C19 0.0214(6) 0.0410(8) 0.0295(7) 0.0118(6) 0.0057(5) 0.0151(6)
C20 0.0201(6) 0.0353(7) 0.0344(7) 0.0028(6) -0.0026(5) 0.0052(5)
C21 0.0223(6) 0.0236(6) 0.0274(6) 0.0001(5) -0.0010(5) 0.0058(5)
C22 0.0159(5) 0.0174(5) 0.0168(5) 0.0023(4) 0.0003(4) 0.0012(4)
C23 0.0266(6) 0.0208(6) 0.0193(6) 0.0029(4) 0.0039(5) 0.0073(5)
C24 0.0355(7) 0.0234(6) 0.0232(6) 0.0081(5) 0.0056(5) 0.0098(5)
C25 0.0314(7) 0.0284(7) 0.0189(6) 0.0069(5) 0.0057(5) 0.0056(5)
C26 0.0258(6) 0.0262(6) 0.0214(6) 0.0007(5) 0.0061(5) 0.0059(5)
C27 0.0213(6) 0.0198(6) 0.0212(6) 0.0028(4) 0.0026(4) 0.0057(5)
C28 0.0183(5) 0.0162(5) 0.0213(6) 0.0040(4) 0.0060(4) 0.0041(4)
C29 0.0300(7) 0.0235(6) 0.0205(6) 0.0041(5) 0.0048(5) 0.0107(5)
C30 0.0304(7) 0.0245(6) 0.0304(7) 0.0106(5) 0.0095(5) 0.0130(5)
C31 0.0276(7) 0.0162(6) 0.0417(8) 0.0052(5) 0.0120(6) 0.0069(5)
C32 0.0292(7) 0.0205(6) 0.0327(7) -0.0045(5) 0.0027(5) 0.0041(5)
C33 0.0234(6) 0.0202(6) 0.0251(6) 0.0013(5) 0.0008(5) 0.0045(5)
C34 0.0165(5) 0.0189(5) 0.0181(5) 0.0055(4) 0.0022(4) 0.0049(4)
C35 0.0240(6) 0.0217(6) 0.0244(6) 0.0010(5) 0.0052(5) 0.0056(5)
C36 0.0280(7) 0.0350(7) 0.0249(6) 0.0033(5) 0.0103(5) 0.0094(6)
C37 0.0235(6) 0.0400(8) 0.0286(7) 0.0093(6) 0.0107(5) 0.0015(6)
C38 0.0299(7) 0.0304(7) 0.0302(7) 0.0009(6) 0.0083(6) -0.0069(6)
C39 0.0261(6) 0.0252(6) 0.0219(6) 0.0004(5) 0.0061(5) -0.0010(5)

loop_
_atom_type_symbol
_atom_type_description
_atom_type_scat_dispersion_real
_atom_type_scat_dispersion_imag
_atom_type_scat_source
C C 0.0033 0.0016 'International Tables Vol C Tables 4.2.6.8 and 6.1.1.4'
H H 0.0000 0.0000 'International Tables Vol C Tables 4.2.6.8 and 6.1.1.4'
O O 0.0106 0.0060 'International Tables Vol C Tables 4.2.6.8 and 6.1.1.4'

loop_
_geom_angle_atom_site_label_1
_geom_angle_atom_site_label_2
_geom_angle_atom_site_label_3
_geom_angle
C9 O2 C12 106.72(8)
C2 C1 C6 120.23(11)
C2 C1 C10 119.01(10)
C6 C1 C10 120.76(10)
C3 C2 C1 119.84(11)
C3 C2 H2 120.1
C1 C2 H2 120.1
C4 C3 C2 119.99(11)
C4 C3 H3 120.0
C2 C3 H3 120.0
C3 C4 C5 120.49(11)
C3 C4 H4 119.8
C5 C4 H4 119.8
C4 C5 C6 119.98(11)
C4 C5 H5 120.0
C6 C5 H5 120.0
C5 C6 C1 119.46(11)
C5 C6 C7 118.92(10)
C1 C6 C7 121.62(10)
O3 C7 C8 122.49(11)
O3 C7 C6 120.88(10)
C8 C7 C6 116.63(10)
C9 C8 C7 120.93(10)
C9 C8 C15 109.85(10)
C7 C8 C15 129.16(10)
C8 C9 O2 117.00(10)
C8 C9 C10 125.07(10)
O2 C9 C10 117.93(10)
O1 C10 C9 121.65(11)
O1 C10 C1 123.48(11)
C9 C10 C1 114.87(10)
O2 C12 C16 109.15(9)
O2 C12 C13 112.28(9)
C16 C12 C13 120.37(9)
O2 C12 C15 106.91(8)
C16 C12 C15 119.85(9)
C13 C12 C15 86.21(8)
C14 C13 C22 138.32(11)
C14 C13 C12 94.65(9)
C22 C13 C12 126.70(10)
C13 C14 C28 136.02(11)
C13 C14 C15 95.06(9)
C28 C14 C15 128.88(10)
C34 C15 C8 115.42(9)
C34 C15 C14 118.79(9)
C8 C15 C14 114.61(9)
C34 C15 C12 119.26(9)
C8 C15 C12 99.49(8)
C14 C15 C12 83.87(8)
C17 C16 C21 119.17(11)
C17 C16 C12 121.59(11)
C21 C16 C12 119.23(10)
C18 C17 C16 120.35(12)
C18 C17 H17 119.8
C16 C17 H17 119.8
C19 C18 C17 120.28(12)
C19 C18 H18 119.9
C17 C18 H18 119.9
C18 C19 C20 119.56(12)
C18 C19 H19 120.2
C20 C19 H19 120.2
C19 C20 C21 120.43(13)
C19 C20 H20 119.8
C21 C20 H20 119.8
C20 C21 C16 120.20(12)
C20 C21 H21 119.9
C16 C21 H21 119.9
C23 C22 C27 118.28(11)
C23 C22 C13 118.71(11)
C27 C22 C13 122.89(11)
C24 C23 C22 120.83(12)
C24 C23 H23 119.6
C22 C23 H23 119.6
C25 C24 C23 120.19(12)
C25 C24 H24 119.9
C23 C24 H24 119.9
C24 C25 C26 119.80(12)
C24 C25 H25 120.1
C26 C25 H25 120.1
C27 C26 C25 120.29(12)
C27 C26 H26 119.9
C25 C26 H26 119.9
C26 C27 C22 120.60(11)
C26 C27 H27 119.7
C22 C27 H27 119.7
C29 C28 C33 118.86(11)
C29 C28 C14 120.14(11)
C33 C28 C14 120.86(11)
C30 C29 C28 120.39(12)
C30 C29 H29 119.8
C28 C29 H29 119.8
C31 C30 C29 120.28(12)
C31 C30 H30 119.9
C29 C30 H30 119.9
C30 C31 C32 120.08(12)
C30 C31 H31 120.0
C32 C31 H31 120.0
C31 C32 C33 119.97(12)
C31 C32 H32 120.0
C33 C32 H32 120.0
C32 C33 C28 120.40(12)
C32 C33 H33 119.8
C28 C33 H33 119.8
C39 C34 C35 118.72(11)
C39 C34 C15 121.09(11)
C35 C34 C15 120.17(10)
C36 C35 C34 120.81(12)
C36 C35 H35 119.6
C34 C35 H35 119.6
C37 C36 C35 120.00(12)
C37 C36 H36 120.0
C35 C36 H36 120.0
C38 C37 C36 119.63(12)
C38 C37 H37 120.2
C36 C37 H37 120.2
C37 C38 C39 120.53(13)
C37 C38 H38 119.7
C39 C38 H38 119.7
C38 C39 C34 120.31(12)
C38 C39 H39 119.8
C34 C39 H39 119.8

loop_
_geom_bond_atom_site_label_1
_geom_bond_atom_site_label_2
_geom_bond_distance
O1 C10 1.2133(14)
O2 C9 1.3444(14)
O2 C12 1.4710(13)
O3 C7 1.2191(14)
C1 C2 1.3939(16)
C1 C6 1.4011(16)
C1 C10 1.4865(16)
C2 C3 1.3884(17)
C2 H2 0.9500
C3 C4 1.3878(18)
C3 H3 0.9500
C4 C5 1.3904(17)
C4 H4 0.9500
C5 C6 1.3920(16)
C5 H5 0.9500
C6 C7 1.5014(16)
C7 C8 1.4607(15)
C8 C9 1.3442(16)
C8 C15 1.5144(15)
C9 C10 1.4835(16)
C12 C16 1.4990(16)
C12 C13 1.5082(15)
C12 C15 1.6130(15)
C13 C14 1.3520(16)
C13 C22 1.4634(16)
C14 C28 1.4654(16)
C14 C15 1.5364(15)
C15 C34 1.5063(16)
C16 C17 1.3898(17)
C16 C21 1.3940(17)
C17 C18 1.3887(18)
C17 H17 0.9500
C18 C19 1.385(2)
C18 H18 0.9500
C19 C20 1.386(2)
C19 H19 0.9500
C20 C21 1.3862(19)
C20 H20 0.9500
C21 H21 0.9500
C22 C23 1.3969(17)
C22 C27 1.4021(16)
C23 C24 1.3874(17)
C23 H23 0.9500
C24 C25 1.3808(19)
C24 H24 0.9500
C25 C26 1.3886(18)
C25 H25 0.9500
C26 C27 1.3835(17)
C26 H26 0.9500
C27 H27 0.9500
C28 C29 1.3955(17)
C28 C33 1.3984(17)
C29 C30 1.3866(18)
C29 H29 0.9500
C30 C31 1.381(2)
C30 H30 0.9500
C31 C32 1.386(2)
C31 H31 0.9500
C32 C33 1.3888(18)
C32 H32 0.9500
C33 H33 0.9500
C34 C39 1.3896(17)
C34 C35 1.3930(17)
C35 C36 1.3863(18)
C35 H35 0.9500
C36 C37 1.385(2)
C36 H36 0.9500
C37 C38 1.380(2)
C37 H37 0.9500
C38 C39 1.3894(18)
C38 H38 0.9500
C39 H39 0.9500
